data_7117201
loop_
_publ_author_name
'Jiangwei Zhang'
'Zhenhua Liu'
'Yichao Huang'
'Jin zhang'
'Jian Hao'
'Yongge Wei'

_publ_section_title
;
 Unprecedented chi isomers of single-side triol-functionalized Anderson
 polyoxometalates and their proton-controlled isomer transformation
;
_journal_name_full Chem.Commun.
_journal_page_first 9097
_journal_paper_doi 10.1039/C5cc02947C
_journal_volume 51
_journal_year 2015
_chemical_formula_moiety 'C4 H12 Cr Mo6 N O24, 2(H2 O), 3(C3 H7 N O), 2(C16 H36 N)'
_chemical_formula_sum 'C45 H109 Cr Mo6 N6 O29'
_chemical_formula_weight 1826.00
_chemical_name_systematic
;
 ? 
;
_space_group_crystal_system triclinic
_space_group_IT_number 2
_space_group_name_Hall '-P 1'
_space_group_name_H-M_alt 'P -1'
_symmetry_space_group_name_Hall '-P 1'
_symmetry_space_group_name_H-M 'P -1'
_atom_sites_solution_hydrogens geom
_atom_sites_solution_primary direct
_atom_sites_solution_secondary difmap
_audit_creation_date 2015-03-24
_audit_creation_method
;
Olex2 1.2
(compiled 2014.03.20 svn.r2914 for OlexSys, GUI svn.r4816)
;
_audit_update_record
;
2015-03-25 deposited with the CCDC.
2015-04-22 downloaded from the CCDC.
;
_cell_angle_alpha 86.768(7)
_cell_angle_beta 88.944(8)
_cell_angle_gamma 63.016(9)
_cell_formula_units_Z 2
_cell_length_a 13.5540(14)
_cell_length_b 13.7899(10)
_cell_length_c 21.0955(18)
_cell_measurement_reflns_used 11106
_cell_measurement_temperature 293(2)
_cell_measurement_theta_max 29.1721
_cell_measurement_theta_min 3.0600
_cell_volume 3508.0(6)
_computing_cell_refinement
;
CrysAlisPro, Agilent Technologies,
Version 1.171.35.11 (release 16-05-2011 CrysAlis171 .NET)
(compiled May 16 2011,17:55:39)
;
_computing_data_collection
;
CrysAlisPro, Agilent Technologies,
Version 1.171.35.11 (release 16-05-2011 CrysAlis171 .NET)
(compiled May 16 2011,17:55:39)
;
_computing_data_reduction
;
CrysAlisPro, Agilent Technologies,
Version 1.171.35.11 (release 16-05-2011 CrysAlis171 .NET)
(compiled May 16 2011,17:55:39)
;
_computing_molecular_graphics 'Olex2 (Dolomanov et al., 2009)'
_computing_publication_material 'Olex2 (Dolomanov et al., 2009)'
_computing_structure_refinement 'XL (Sheldrick, 2008)'
_computing_structure_solution 'SHELXS-97 (Sheldrick, 1990)'
_diffrn_ambient_temperature 293(2)
_diffrn_detector_area_resol_mean 16.0971
_diffrn_measured_fraction_theta_full 0.998
_diffrn_measured_fraction_theta_max 0.998
_diffrn_measurement_details
;
  1 omega  -72.00  -30.00   1.0000    2.7500
omega____ theta____ kappa____ phi______ frames
    -      -15.9711  -37.0000  -90.0000 42

  2 omega  -15.00   10.00   1.0000    2.7500
omega____ theta____ kappa____ phi______ frames
    -      -15.9711  -37.0000  120.0000 25

  3 omega  -41.00  -11.00   1.0000    2.7500
omega____ theta____ kappa____ phi______ frames
    -      -15.9711   77.0000 -180.0000 30

  4 omega  -10.00   88.00   1.0000    2.7500
omega____ theta____ kappa____ phi______ frames
    -       21.2836   79.0000  106.0000 98

  5 omega    3.00   80.00   1.0000    2.7500
omega____ theta____ kappa____ phi______ frames
    -       21.2836    0.0000  -30.0000 77

  6 omega    5.00   32.00   1.0000    2.7500
omega____ theta____ kappa____ phi______ frames
    -       21.2836   37.0000   90.0000 27

  7 omega   -8.00   86.00   1.0000    2.7500
omega____ theta____ kappa____ phi______ frames
    -       21.2836   77.0000  -30.0000 94

  8 omega  -48.00   47.00   1.0000    2.7500
omega____ theta____ kappa____ phi______ frames
    -       21.2836  -77.0000 -150.0000 95
;
_diffrn_measurement_device_type 'Xcalibur, Eos, Gemini'
_diffrn_measurement_method '\w scans'
_diffrn_orient_matrix_UB_11 -0.0434007000
_diffrn_orient_matrix_UB_12 0.0362980000
_diffrn_orient_matrix_UB_13 -0.0205620000
_diffrn_orient_matrix_UB_21 -0.0391720000
_diffrn_orient_matrix_UB_22 -0.0070734000
_diffrn_orient_matrix_UB_23 0.0199442000
_diffrn_orient_matrix_UB_31 -0.0053712000
_diffrn_orient_matrix_UB_32 0.0443838000
_diffrn_orient_matrix_UB_33 0.0176501000
_diffrn_radiation_monochromator graphite
_diffrn_radiation_type 'Mo K\a'
_diffrn_radiation_wavelength 0.7107
_diffrn_reflns_av_R_equivalents 0.0298
_diffrn_reflns_av_unetI/netI 0.0409
_diffrn_reflns_limit_h_max 16
_diffrn_reflns_limit_h_min -16
_diffrn_reflns_limit_k_max 15
_diffrn_reflns_limit_k_min -17
_diffrn_reflns_limit_l_max 26
_diffrn_reflns_limit_l_min -26
_diffrn_reflns_number 30886
_diffrn_reflns_theta_full 26.00
_diffrn_reflns_theta_max 26.00
_diffrn_reflns_theta_min 3.07
_diffrn_source 'Enhance (Mo) X-ray Source'
_exptl_absorpt_coefficient_mu 1.266
_exptl_absorpt_correction_T_max 0.904
_exptl_absorpt_correction_T_min 0.429
_exptl_absorpt_correction_type multi-scan
_exptl_absorpt_process_details
;
CrysAlisPro, Agilent Technologies,
Version 1.171.35.11 (release 16-05-2011 CrysAlis171 .NET)
(compiled May 16 2011,17:55:39)
Empirical absorption correction using spherical harmonics,
 implemented in SCALE3 ABSPACK scaling algorithm.
;
_exptl_crystal_colour pink
_exptl_crystal_density_diffrn 1.723
_exptl_crystal_density_method 'not measured'
_exptl_crystal_description block
_exptl_crystal_F_000 1852
_exptl_crystal_size_max 0.7
_exptl_crystal_size_mid 0.7
_exptl_crystal_size_min 0.08
_refine_diff_density_max 0.923
_refine_diff_density_min -0.874
_refine_diff_density_rms 0.100
_refine_ls_extinction_method none
_refine_ls_goodness_of_fit_ref 1.050
_refine_ls_hydrogen_treatment mixed
_refine_ls_matrix_type full
_refine_ls_number_parameters 803
_refine_ls_number_reflns 13739
_refine_ls_number_restraints 0
_refine_ls_restrained_S_all 1.050
_refine_ls_R_factor_all 0.0442
_refine_ls_R_factor_gt 0.0339
_refine_ls_shift/su_max 0.000
_refine_ls_shift/su_mean 0.000
_refine_ls_structure_factor_coef Fsqd
_refine_ls_weighting_details 'calc w=1/[\s^2^(Fo^2^)+(0.0000P)^2^+0.0000P] where P=(Fo^2^+2Fc^2^)/3'
_refine_ls_weighting_scheme calc
_refine_ls_wR_factor_gt 0.0614
_refine_ls_wR_factor_ref 0.0737
_reflns_number_gt 11502
_reflns_number_total 13739
_reflns_threshold_expression >2sigma(I)
_cod_data_source_file c5cc02947c2.cif
_cod_data_source_block compound1
_cod_original_cell_volume 3508.0(5)
_cod_database_code 7117201
_audit_block_doi 10.5517/cc146zfr
_reflns_odcompleteness_completeness 99.81
_reflns_odcompleteness_iscentric 1
_reflns_odcompleteness_theta 26.32
_olex2_refinement_description
;
1. Others
 Fixed Sof: O28(0.7) H28D(0.7) H28E(0.7)
 Fixed Uiso: H29C(0.047) H29D(0.047) H2A(0.023) H2B(0.023) H14A(0.019)
 H14B(0.019) H13A(0.018) H13B(0.018) H6A(0.02) H6B(0.02) H5A(0.019) H5B(0.019)
 H15A(0.022) H15B(0.022) H1A(0.018) H1B(0.018) H30A(0.024) H30B(0.024)
 H31A(0.027) H31B(0.027) H1C(0.058) H1D(0.058) H27A(0.028) H27B(0.028)
 H33A(0.026) H33B(0.026) H3A(0.019) H3B(0.019) H17A(0.018) H17B(0.018)
 H9A(0.018) H9B(0.018) H28A(0.045) H28B(0.045) H28C(0.045) H16A(0.036)
 H16B(0.036) H16C(0.036) H37(0.023) H40A(0.052) H40B(0.052) H40C(0.052)
 H25A(0.022) H25B(0.022) H32A(0.041) H32B(0.041) H32C(0.041) H10A(0.023)
 H10B(0.023) H26A(0.025) H26B(0.025) H21A(0.027) H21B(0.027) H29A(0.022)
 H29B(0.022) H34A(0.031) H34B(0.031) H38A(0.052) H38B(0.052) H38C(0.052)
 H42A(0.046) H42B(0.046) H42C(0.046) H18A(0.023) H18B(0.023) H39A(0.056)
 H39B(0.056) H39C(0.056) H41(0.03) H8A(0.042) H8B(0.042) H8C(0.042) H7A(0.028)
 H7B(0.028) H22A(0.032) H22B(0.032) H19A(0.033) H19B(0.033) H20A(0.053)
 H20B(0.053) H20C(0.053) H23A(0.044) H23B(0.044) H35A(0.033) H35B(0.033)
 H12A(0.072) H12B(0.072) H12C(0.072) H44(0.044) H11A(0.037) H11B(0.037)
 H36A(0.049) H36B(0.049) H36C(0.049) H24A(0.081) H24B(0.081) H24C(0.081)
 H43A(0.073) H43B(0.073) H43C(0.073) H45A(0.13) H45B(0.13) H45C(0.13)
 H28D(0.115) H28E(0.115)
 Fixed X: H4(0.8536) H3(1.0929) H29C(0.8912) H29D(0.8174) H6(0.8558)
 H5(1.0496) H2A(0.9574) H2B(0.8524) H14A(1.5958) H14B(1.6451) H13A(1.455)
 H13B(1.5017) H6A(1.4191) H6B(1.5321) H5A(1.5637) H5B(1.4592) H15A(1.4296)
 H15B(1.4816) H1A(0.8557) H1B(0.9628) H30A(1.396) H30B(1.5065) H31A(1.4635)
 H31B(1.5751) H27A(1.487) H27B(1.5336) H33A(1.2283) H33B(1.3045) H3A(1.1325)
 H3B(1.1318) H17A(1.6902) H17B(1.6765) H9A(1.6616) H9B(1.7392) H28A(1.4123)
 H28B(1.4913) H28C(1.3687) H16A(1.6148) H16B(1.4956) H16C(1.5631) H37(1.1102)
 H40A(0.7487) H40B(0.836) H40C(0.8705) H25A(1.4555) H25B(1.4843) H32A(1.6087)
 H32B(1.5976) H32C(1.4986) H10A(1.7083) H10B(1.7771) H26A(1.316) H26B(1.3517)
 H21A(1.2274) H21B(1.2333) H29A(1.3575) H29B(1.4665) H34A(1.2008) H34B(1.1121)
 H38A(1.1658) H38B(1.1241) H38C(1.2477) H42A(0.9373) H42B(0.9025) H42C(0.8139)
 H18A(1.5069) H18B(1.5022) H39A(1.117) H39B(1.2021) H39C(1.0751) H41(0.879)
 H8A(1.4164) H8B(1.3302) H8C(1.3057) H7A(1.3638) H7B(1.4742) H22A(1.3864)
 H22B(1.4006) H19A(1.6497) H19B(1.6618) H20A(1.4773) H20B(1.5686) H20C(1.488)
 H23A(1.2191) H23B(1.2353) H35A(1.1815) H35B(1.1166) H12A(1.7774) H12B(1.7981)
 H12C(1.896) H44(1.0292) H11A(1.9022) H11B(1.9) H36A(0.9606) H36B(1.0011)
 H36C(1.0247) H24A(1.2893) H24B(1.379) H24C(1.3902) H43A(1.1574) H43B(1.2751)
 H43C(1.2131) H45A(1.1742) H45B(1.2279) H45C(1.285) H28D(0.6308) H28E(0.5345)
 Fixed Y: H4(0.898) H3(0.5976) H29C(0.8699) H29D(0.8288) H6(0.6922) H5(0.7141)
 H2A(1.0143) H2B(1.0043) H14A(0.3138) H14B(0.2321) H13A(0.4358) H13B(0.3541)
 H6A(0.4914) H6B(0.4617) H5A(0.5753) H5B(0.5856) H15A(0.2965) H15B(0.2123)
 H1A(0.8208) H1B(0.7159) H30A(1.0207) H30B(1.002) H31A(0.8294) H31B(0.8131)
 H27A(1.2658) H27B(1.172) H33A(1.2261) H33B(1.17) H3A(0.7315) H3B(0.8457)
 H17A(0.4058) H17B(0.5102) H9A(0.322) H9B(0.299) H28A(1.2913) H28B(1.3368)
 H28C(1.385) H16A(0.0905) H16B(0.1194) H16C(0.1747) H37(0.436) H40A(0.667)
 H40B(0.7023) H40C(0.6109) H25A(1.1299) H25B(1.0479) H32A(0.8988) H32B(0.7951)
 H32C(0.9114) H10A(0.4553) H10B(0.4448) H26A(1.2644) H26B(1.1819) H21A(1.0278)
 H21B(1.1222) H29A(0.9309) H29B(0.9147) H34A(1.0611) H34B(1.1563) H38A(0.5467)
 H38B(0.4852) H38C(0.4301) H42A(0.4228) H42B(0.4023) H42C(0.4496) H18A(0.5061)
 H18B(0.611) H39A(0.3036) H39B(0.274) H39C(0.3429) H41(0.5304) H8A(0.557)
 H8B(0.6803) H8C(0.5914) H7A(0.6793) H7B(0.646) H22A(0.9006) H22B(0.9936)
 H19A(0.599) H19B(0.49) H20A(0.695) H20B(0.633) H20C(0.5861) H23A(0.9478)
 H23B(1.0388) H35A(1.1747) H35B(1.2791) H12A(0.312) H12B(0.2146) H12C(0.2135)
 H44(0.9403) H11A(0.3483) H11B(0.2628) H36A(1.2545) H36B(1.2424) H36C(1.1384)
 H24A(0.8842) H24B(0.8159) H24C(0.9082) H43A(0.9994) H43B(0.9004) H43C(0.9702)
 H45A(0.7338) H45B(0.7967) H45C(0.7305) H28D(0.8575) H28E(0.9273)
 Fixed Z: H4(0.3228) H3(0.1733) H29C(0.4146) H29D(0.4057) H6(0.3255)
 H5(0.3645) H2A(0.104) H2B(0.0826) H14A(0.3759) H14B(0.3214) H13A(0.3071)
 H13B(0.2529) H6A(0.1758) H6B(0.1411) H5A(0.2123) H5B(0.25) H15A(0.3711)
 H15B(0.3183) H1A(0.0826) H1B(0.1044) H30A(0.3485) H30B(0.3142) H31A(0.3625)
 H31B(0.3307) H27A(0.1595) H27B(0.112) H33A(0.2354) H33B(0.2947) H3A(0.1382)
 H3B(0.1354) H17A(0.3441) H17B(0.3042) H9A(0.1995) H9B(0.2583) H28A(0.033)
 H28B(0.0568) H28C(0.0805) H16A(0.3915) H16B(0.4167) H16C(0.4443) H37(0.1165)
 H40A(0.5466) H40B(0.5184) H40C(0.573) H25A(0.2275) H25B(0.1738) H32A(0.4146)
 H32B(0.4399) H32C(0.4468) H10A(0.158) H10B(0.2193) H26A(0.1617) H26B(0.1074)
 H21A(0.1885) H21B(0.1464) H29A(0.2683) H29B(0.2338) H34A(0.3052) H34B(0.2622)
 H38A(-0.0192) H38B(-0.0635) H38C(-0.0403) H42A(0.5425) H42B(0.476)
 H42C(0.5293) H18A(0.3823) H18B(0.3462) H39A(0.0593) H39B(0.0036) H39C(-0.0106)
 H41(0.3992) H8A(0.039) H8B(0.0401) H8C(0.0765) H7A(0.1486) H7B(0.1108)
 H22A(0.1423) H22B(0.103) H19A(0.4079) H19B(0.4419) H20A(0.4564) H20B(0.5086)
 H20C(0.4898) H23A(0.0871) H23B(0.0472) H35A(0.3846) H35B(0.34) H12A(0.0817)
 H12B(0.1306) H12C(0.0894) H44(0.4251) H11A(0.1438) H11B(0.1954) H36A(0.3439)
 H36B(0.4143) H36C(0.3777) H24A(-0.0104) H24B(0.0416) H24C(0) H43A(0.4395)
 H43B(0.4496) H43C(0.507) H45A(0.5299) H45B(0.5638) H45C(0.5044) H28D(0.0516)
 H28E(0.0185)
;

loop_
_space_group_symop_id
_space_group_symop_operation_xyz
1 'x, y, z'
2 '-x, -y, -z'

loop_
_atom_site_label
_atom_site_type_symbol
_atom_site_fract_x
_atom_site_fract_y
_atom_site_fract_z
_atom_site_U_iso_or_equiv
_atom_site_adp_type
_atom_site_occupancy
_atom_site_calc_flag
_atom_site_disorder_assembly
_atom_site_disorder_group
_atom_site_refinement_flags_posn
Mo1 Mo 0.75339(2) 0.71641(2) 0.202901(13) 0.01200(7) Uani 1 d . . .
Mo6 Mo 0.74001(2) 0.96245(2) 0.205916(13) 0.01182(7) Uani 1 d . . .
Mo3 Mo 1.20397(2) 0.52275(2) 0.294458(13) 0.01223(7) Uani 1 d . . .
Mo4 Mo 1.20381(2) 0.76604(2) 0.289914(14) 0.01479(7) Uani 1 d . . .
Cr1 Cr 0.97392(4) 0.74692(4) 0.24904(2) 0.00781(10) Uani 1 d . . .
Mo2 Mo 0.98022(2) 0.50129(2) 0.253739(13) 0.01142(7) Uani 1 d . . .
Mo5 Mo 0.97170(2) 0.98949(2) 0.251120(13) 0.01448(7) Uani 1 d . . .
O12 O 0.87947(17) 0.58488(18) 0.18413(10) 0.0133(5) Uani 1 d . . .
O24 O 0.68798(18) 0.99074(19) 0.13020(10) 0.0183(5) Uani 1 d . . .
O17 O 1.27082(18) 0.49415(19) 0.36594(10) 0.0189(5) Uani 1 d . . .
O9 O 1.07627(18) 0.90505(18) 0.31260(10) 0.0163(5) Uani 1 d . . .
O14 O 0.69367(19) 0.75476(19) 0.12917(11) 0.0198(5) Uani 1 d . . .
O4 O 0.87687(17) 0.89501(18) 0.27842(10) 0.0119(5) Uani 1 d . . .
H4 H 0.8536 0.8980 0.3228 0.028(10) Uiso 1 calc . . R
O1 O 0.87197(17) 0.79666(17) 0.17604(9) 0.0109(4) Uani 1 d . . .
O3 O 1.06984(17) 0.60209(17) 0.21779(10) 0.0114(5) Uani 1 d . . .
H3 H 1.0929 0.5976 0.1733 0.066(16) Uiso 1 calc . . R
O19 O 1.27141(19) 0.7376(2) 0.36065(11) 0.0252(6) Uani 1 d . . .
O15 O 0.89714(18) 0.46328(19) 0.29929(10) 0.0163(5) Uani 1 d . . .
O16 O 1.06260(18) 0.39035(18) 0.21244(10) 0.0168(5) Uani 1 d . . .
O29 O 0.8276(2) 0.8856(2) 0.39867(11) 0.0312(6) Uani 1 d . . .
H29C H 0.8912 0.8699 0.4146 0.047 Uiso 1 d . . R
H29D H 0.8174 0.8288 0.4057 0.047 Uiso 1 d . . R
O7 O 0.69313(17) 0.86242(18) 0.23893(10) 0.0136(5) Uani 1 d . . .
O10 O 1.25233(17) 0.62657(18) 0.25697(10) 0.0157(5) Uani 1 d . . .
O27 O 1.13360(19) 0.55567(19) 0.09417(11) 0.0193(5) Uani 1 d . . .
O22 O 1.04243(19) 1.0354(2) 0.20021(11) 0.0223(5) Uani 1 d . . .
O8 O 0.86873(17) 0.99851(18) 0.17648(10) 0.0134(5) Uani 1 d . . .
O6 O 0.88211(17) 0.67934(17) 0.28175(10) 0.0115(5) Uani 1 d . . .
H6 H 0.8558 0.6922 0.3255 0.055(14) Uiso 1 calc . . R
O18 O 1.28071(18) 0.41455(19) 0.24998(10) 0.0172(5) Uani 1 d . . .
N4 N 1.1429(2) 0.4283(2) 0.02658(13) 0.0213(6) Uani 1 d . . .
O20 O 1.27135(19) 0.8172(2) 0.24000(12) 0.0245(6) Uani 1 d . . .
O13 O 0.67390(18) 0.67116(19) 0.24591(11) 0.0190(5) Uani 1 d . . .
O11 O 1.08105(17) 0.49488(18) 0.31920(10) 0.0145(5) Uani 1 d . . .
O21 O 0.88167(19) 1.09919(19) 0.29024(11) 0.0218(5) Uani 1 d . . .
O2 O 1.06176(17) 0.81739(17) 0.21302(10) 0.0109(4) Uani 1 d . . .
O5 O 1.07892(17) 0.70218(18) 0.32130(10) 0.0130(5) Uani 1 d . . .
H5 H 1.0496 0.7141 0.3645 0.028(10) Uiso 1 calc . . R
O23 O 0.66418(18) 1.07567(19) 0.24638(11) 0.0182(5) Uani 1 d . . .
C2 C 0.9132(3) 0.9761(3) 0.11294(15) 0.0188(7) Uani 1 d . . .
H2A H 0.9574 1.0143 0.1040 0.023 Uiso 1 calc . . R
H2B H 0.8524 1.0043 0.0826 0.023 Uiso 1 calc . . R
C14 C 1.5772(3) 0.2877(3) 0.33837(15) 0.0161(7) Uani 1 d . . .
H14A H 1.5958 0.3138 0.3759 0.019 Uiso 1 calc . . R
H14B H 1.6451 0.2321 0.3214 0.019 Uiso 1 calc . . R
C13 C 1.5226(3) 0.3812(3) 0.28916(15) 0.0148(7) Uani 1 d . . .
H13A H 1.4550 0.4358 0.3071 0.018 Uiso 1 calc . . R
H13B H 1.5017 0.3541 0.2529 0.018 Uiso 1 calc . . R
C6 C 1.4732(3) 0.5172(3) 0.16459(15) 0.0171(7) Uani 1 d . . .
H6A H 1.4191 0.4914 0.1758 0.020 Uiso 1 calc . . R
H6B H 1.5321 0.4617 0.1411 0.020 Uiso 1 calc . . R
C5 C 1.5203(3) 0.5375(3) 0.22451(15) 0.0157(7) Uani 1 d . . .
H5A H 1.5637 0.5753 0.2123 0.019 Uiso 1 calc . . R
H5B H 1.4592 0.5856 0.2500 0.019 Uiso 1 calc . . R
C15 C 1.4984(3) 0.2396(3) 0.35589(15) 0.0179(7) Uani 1 d . . .
H15A H 1.4296 0.2965 0.3711 0.022 Uiso 1 calc . . R
H15B H 1.4816 0.2123 0.3183 0.022 Uiso 1 calc . . R
N2 N 1.5924(2) 0.4365(2) 0.26562(12) 0.0126(6) Uani 1 d . . .
C1 C 0.9164(3) 0.7916(3) 0.11310(14) 0.0149(7) Uani 1 d . . .
H1A H 0.8557 0.8208 0.0826 0.018 Uiso 1 calc . . R
H1B H 0.9628 0.7159 0.1044 0.018 Uiso 1 calc . . R
C4 C 0.9847(3) 0.8547(3) 0.10378(15) 0.0173(7) Uani 1 d . . .
C30 C 1.4549(3) 0.9718(3) 0.32205(16) 0.0200(7) Uani 1 d . . .
H30A H 1.3960 1.0207 0.3485 0.024 Uiso 1 calc . . R
H30B H 1.5065 1.0020 0.3142 0.024 Uiso 1 calc . . R
C31 C 1.5143(3) 0.8608(3) 0.35657(16) 0.0228(8) Uani 1 d . . .
H31A H 1.4635 0.8294 0.3625 0.027 Uiso 1 calc . . R
H31B H 1.5751 0.8131 0.3307 0.027 Uiso 1 calc . . R
N1 N 1.0258(3) 0.8412(3) 0.03472(15) 0.0386(9) Uani 1 d . . D
H1C H 0.953(3) 0.876(4) 0.0010(17) 0.058 Uiso 1 d . . DR
H1D H 1.076(4) 0.887(4) 0.021(2) 0.058 Uiso 1 d . . R
N3 N 1.3427(2) 1.0704(2) 0.22088(13) 0.0164(6) Uani 1 d . . .
C27 C 1.4678(3) 1.2362(3) 0.12375(17) 0.0234(8) Uani 1 d . . .
H27A H 1.4870 1.2658 0.1595 0.028 Uiso 1 calc . . R
H27B H 1.5336 1.1720 0.1120 0.028 Uiso 1 calc . . R
C33 C 1.2626(3) 1.1588(3) 0.26154(17) 0.0213(8) Uani 1 d . . .
H33A H 1.2283 1.2261 0.2354 0.026 Uiso 1 calc . . R
H33B H 1.3045 1.1700 0.2947 0.026 Uiso 1 calc . . R
C3 C 1.0880(3) 0.8078(3) 0.14630(14) 0.0161(7) Uani 1 d . . .
H3A H 1.1325 0.7315 0.1382 0.019 Uiso 1 calc . . R
H3B H 1.1318 0.8457 0.1354 0.019 Uiso 1 calc . . R
C17 C 1.6370(3) 0.4709(3) 0.32098(14) 0.0147(7) Uani 1 d . . .
H17A H 1.6902 0.4058 0.3441 0.018 Uiso 1 calc . . R
H17B H 1.6765 0.5102 0.3042 0.018 Uiso 1 calc . . R
N5 N 0.8560(3) 0.5595(3) 0.48850(13) 0.0243(7) Uani 1 d . . .
C9 C 1.6893(3) 0.3559(3) 0.22876(15) 0.0146(7) Uani 1 d . . .
H9A H 1.6616 0.3220 0.1995 0.018 Uiso 1 calc . . R
H9B H 1.7392 0.2990 0.2583 0.018 Uiso 1 calc . . R
C28 C 1.4317(3) 1.3200(3) 0.06846(18) 0.0301(9) Uani 1 d . . .
H28A H 1.4123 1.2913 0.0330 0.045 Uiso 1 calc . . GR
H28B H 1.4913 1.3368 0.0568 0.045 Uiso 1 calc . . GR
H28C H 1.3687 1.3850 0.0805 0.045 Uiso 1 calc . . GR
C16 C 1.5475(3) 0.1476(3) 0.40678(16) 0.0238(8) Uani 1 d . . .
H16A H 1.6148 0.0905 0.3915 0.036 Uiso 1 calc . . GR
H16B H 1.4956 0.1194 0.4167 0.036 Uiso 1 calc . . GR
H16C H 1.5631 0.1747 0.4443 0.036 Uiso 1 calc . . GR
C37 C 1.1274(3) 0.4719(3) 0.08277(15) 0.0190(7) Uani 1 d . . .
H37 H 1.1102 0.4360 0.1165 0.023 Uiso 1 calc . . R
C40 C 0.8251(4) 0.6420(3) 0.53569(17) 0.0346(10) Uani 1 d . . .
H40A H 0.7487 0.6670 0.5466 0.052 Uiso 1 calc . . GR
H40B H 0.8360 0.7023 0.5184 0.052 Uiso 1 calc . . GR
H40C H 0.8705 0.6109 0.5730 0.052 Uiso 1 calc . . GR
C25 C 1.4242(3) 1.1090(3) 0.19297(16) 0.0180(7) Uani 1 d . . .
H25A H 1.4555 1.1299 0.2275 0.022 Uiso 1 calc . . R
H25B H 1.4843 1.0479 0.1738 0.022 Uiso 1 calc . . R
O26 O 0.8374(2) 0.6781(2) 0.40463(11) 0.0255(6) Uani 1 d . . .
C32 C 1.5588(3) 0.8671(3) 0.42024(17) 0.0271(8) Uani 1 d . . .
H32A H 1.6087 0.8988 0.4146 0.041 Uiso 1 calc . . GR
H32B H 1.5976 0.7951 0.4399 0.041 Uiso 1 calc . . GR
H32C H 1.4986 0.9114 0.4468 0.041 Uiso 1 calc . . GR
C10 C 1.7549(3) 0.4047(3) 0.19132(16) 0.0193(7) Uani 1 d . . .
H10A H 1.7083 0.4553 0.1580 0.023 Uiso 1 calc . . R
H10B H 1.7771 0.4448 0.2193 0.023 Uiso 1 calc . . R
C26 C 1.3781(3) 1.2030(3) 0.14402(16) 0.0212(8) Uani 1 d . . .
H26A H 1.3160 1.2644 0.1617 0.025 Uiso 1 calc . . R
H26B H 1.3517 1.1819 0.1074 0.025 Uiso 1 calc . . R
C21 C 1.2777(3) 1.0527(3) 0.16885(16) 0.0227(8) Uani 1 d . . .
H21A H 1.2274 1.0278 0.1885 0.027 Uiso 1 calc . . R
H21B H 1.2333 1.1222 0.1464 0.027 Uiso 1 calc . . R
C29 C 1.4066(3) 0.9638(3) 0.25964(16) 0.0187(7) Uani 1 d . . .
H29A H 1.3575 0.9309 0.2683 0.022 Uiso 1 calc . . R
H29B H 1.4665 0.9147 0.2338 0.022 Uiso 1 calc . . R
C34 C 1.1718(3) 1.1378(3) 0.29251(17) 0.0257(8) Uani 1 d . . .
H34A H 1.2008 1.0611 0.3052 0.031 Uiso 1 calc . . R
H34B H 1.1121 1.1563 0.2622 0.031 Uiso 1 calc . . R
C38 C 1.1726(3) 0.4767(4) -0.02879(17) 0.0347(10) Uani 1 d . . .
H38A H 1.1658 0.5467 -0.0192 0.052 Uiso 1 calc . . GR
H38B H 1.1241 0.4852 -0.0635 0.052 Uiso 1 calc . . GR
H38C H 1.2477 0.4301 -0.0403 0.052 Uiso 1 calc . . GR
C42 C 0.8794(3) 0.4491(3) 0.51100(18) 0.0305(9) Uani 1 d . . .
H42A H 0.9373 0.4228 0.5425 0.046 Uiso 1 calc . . GR
H42B H 0.9025 0.4023 0.4760 0.046 Uiso 1 calc . . GR
H42C H 0.8139 0.4496 0.5293 0.046 Uiso 1 calc . . GR
C18 C 1.5512(3) 0.5415(3) 0.36731(15) 0.0189(7) Uani 1 d . . .
H18A H 1.5069 0.5061 0.3823 0.023 Uiso 1 calc . . R
H18B H 1.5022 0.6110 0.3462 0.023 Uiso 1 calc . . R
C39 C 1.1335(4) 0.3288(3) 0.0191(2) 0.0371(10) Uani 1 d . . .
H39A H 1.1170 0.3036 0.0593 0.056 Uiso 1 calc . . GR
H39B H 1.2021 0.2740 0.0036 0.056 Uiso 1 calc . . GR
H39C H 1.0751 0.3429 -0.0106 0.056 Uiso 1 calc . . GR
C41 C 0.8590(3) 0.5857(3) 0.42735(16) 0.0249(8) Uani 1 d . . .
H41 H 0.8790 0.5304 0.3992 0.030 Uiso 1 calc . . R
C8 C 1.3625(3) 0.6119(3) 0.06428(17) 0.0280(9) Uani 1 d . . .
H8A H 1.4164 0.5570 0.0390 0.042 Uiso 1 calc . . GR
H8B H 1.3302 0.6803 0.0401 0.042 Uiso 1 calc . . GR
H8C H 1.3057 0.5914 0.0765 0.042 Uiso 1 calc . . GR
C7 C 1.4185(3) 0.6231(3) 0.12352(16) 0.0234(8) Uani 1 d . . .
H7A H 1.3638 0.6793 0.1486 0.028 Uiso 1 calc . . R
H7B H 1.4742 0.6460 0.1108 0.028 Uiso 1 calc . . R
C22 C 1.3466(3) 0.9723(3) 0.12116(16) 0.0270(8) Uani 1 d . . .
H22A H 1.3864 0.9006 0.1423 0.032 Uiso 1 calc . . R
H22B H 1.4006 0.9936 0.1030 0.032 Uiso 1 calc . . R
C19 C 1.6089(3) 0.5600(3) 0.42321(17) 0.0278(9) Uani 1 d . . .
H19A H 1.6497 0.5990 0.4079 0.033 Uiso 1 calc . . R
H19B H 1.6618 0.4900 0.4419 0.033 Uiso 1 calc . . R
O25 O 1.0252(3) 0.8128(3) 0.45604(14) 0.0488(8) Uani 1 d . . .
N6 N 1.1536(3) 0.8695(3) 0.48295(16) 0.0373(8) Uani 1 d . . .
C20 C 1.5282(4) 0.6245(3) 0.47421(18) 0.0352(10) Uani 1 d . . .
H20A H 1.4773 0.6950 0.4564 0.053 Uiso 1 calc . . GR
H20B H 1.5686 0.6330 0.5086 0.053 Uiso 1 calc . . GR
H20C H 1.4880 0.5861 0.4898 0.053 Uiso 1 calc . . GR
C23 C 1.2741(4) 0.9672(4) 0.06848(18) 0.0367(10) Uani 1 d . . .
H23A H 1.2191 0.9478 0.0871 0.044 Uiso 1 calc . . R
H23B H 1.2353 1.0388 0.0472 0.044 Uiso 1 calc . . R
C35 C 1.1271(3) 1.2056(3) 0.35053(17) 0.0271(8) Uani 1 d . . .
H35A H 1.1815 1.1747 0.3846 0.033 Uiso 1 calc . . R
H35B H 1.1166 1.2791 0.3400 0.033 Uiso 1 calc . . R
C12 C 1.8296(4) 0.2588(4) 0.1113(2) 0.0478(13) Uani 1 d . . .
H12A H 1.7774 0.3120 0.0817 0.072 Uiso 1 calc . . GR
H12B H 1.7981 0.2146 0.1306 0.072 Uiso 1 calc . . GR
H12C H 1.8960 0.2135 0.0894 0.072 Uiso 1 calc . . GR
C44 C 1.0652(4) 0.8787(4) 0.45222(19) 0.0368(10) Uani 1 d . . .
H44 H 1.0292 0.9403 0.4251 0.044 Uiso 1 calc . . R
C11 C 1.8569(3) 0.3162(3) 0.16214(18) 0.0306(9) Uani 1 d . . .
H11A H 1.9022 0.3483 0.1438 0.037 Uiso 1 calc . . R
H11B H 1.9000 0.2628 0.1954 0.037 Uiso 1 calc . . R
C36 C 1.0184(3) 1.2107(3) 0.37372(19) 0.0327(9) Uani 1 d . . .
H36A H 0.9606 1.2545 0.3439 0.049 Uiso 1 calc . . GR
H36B H 1.0011 1.2424 0.4143 0.049 Uiso 1 calc . . GR
H36C H 1.0247 1.1384 0.3777 0.049 Uiso 1 calc . . GR
C24 C 1.3389(5) 0.8867(4) 0.0207(2) 0.0538(14) Uani 1 d . . .
H24A H 1.2893 0.8842 -0.0104 0.081 Uiso 1 calc . . GR
H24B H 1.3790 0.8159 0.0416 0.081 Uiso 1 calc . . GR
H24C H 1.3902 0.9082 0.0000 0.081 Uiso 1 calc . . GR
C43 C 1.2040(4) 0.9409(4) 0.4686(2) 0.0486(12) Uani 1 d . . .
H43A H 1.1574 0.9994 0.4395 0.073 Uiso 1 calc . . GR
H43B H 1.2751 0.9004 0.4496 0.073 Uiso 1 calc . . GR
H43C H 1.2131 0.9702 0.5070 0.073 Uiso 1 calc . . GR
C45 C 1.2152(4) 0.7748(5) 0.5236(3) 0.087(2) Uani 1 d . . .
H45A H 1.1742 0.7338 0.5299 0.130 Uiso 1 calc . . GR
H45B H 1.2279 0.7967 0.5638 0.130 Uiso 1 calc . . GR
H45C H 1.2850 0.7305 0.5044 0.130 Uiso 1 calc . . GR
O28 O 0.6044(4) 0.9021(5) 0.0197(2) 0.0768(19) Uani 0.70 d . . .
H28D H 0.6308 0.8575 0.0516 0.115 Uiso 0.70 d . . R
H28E H 0.5345 0.9273 0.0185 0.115 Uiso 0.70 d . . R

loop_
_atom_site_aniso_label
_atom_site_aniso_U_11
_atom_site_aniso_U_22
_atom_site_aniso_U_33
_atom_site_aniso_U_23
_atom_site_aniso_U_13
_atom_site_aniso_U_12
Mo1 0.00942(13) 0.01265(15) 0.01409(14) 0.00013(11) -0.00108(11) -0.00519(11)
Mo6 0.00899(13) 0.00972(15) 0.01391(14) 0.00018(11) -0.00077(11) -0.00184(11)
Mo3 0.00851(13) 0.01143(15) 0.01405(14) 0.00061(11) -0.00090(11) -0.00226(11)
Mo4 0.00954(13) 0.01452(16) 0.02050(15) -0.00382(12) -0.00045(11) -0.00529(12)
Cr1 0.0063(2) 0.0079(3) 0.0084(2) 0.00063(19) -0.00017(19) -0.0025(2)
Mo2 0.01090(13) 0.01006(15) 0.01320(14) 0.00106(11) 0.00062(11) -0.00488(11)
Mo5 0.01233(14) 0.01087(15) 0.02078(15) -0.00281(12) 0.00140(12) -0.00555(12)
O12 0.0110(11) 0.0149(13) 0.0152(11) 0.0006(9) -0.0010(9) -0.0069(10)
O24 0.0168(12) 0.0178(13) 0.0166(12) 0.0008(10) -0.0034(10) -0.0048(10)
O17 0.0130(11) 0.0206(14) 0.0182(12) 0.0004(10) -0.0027(10) -0.0033(10)
O9 0.0138(11) 0.0137(13) 0.0213(12) -0.0046(10) 0.0005(10) -0.0057(10)
O14 0.0186(12) 0.0187(14) 0.0204(12) 0.0012(10) -0.0063(10) -0.0071(11)
O4 0.0104(11) 0.0133(12) 0.0113(11) -0.0017(9) 0.0005(9) -0.0046(9)
O1 0.0091(10) 0.0123(12) 0.0098(10) 0.0005(9) -0.0005(9) -0.0037(9)
O3 0.0106(11) 0.0127(12) 0.0113(11) -0.0018(9) 0.0023(9) -0.0055(9)
O19 0.0151(12) 0.0269(15) 0.0294(14) -0.0090(12) -0.0041(11) -0.0049(11)
O15 0.0176(12) 0.0175(13) 0.0168(11) 0.0025(10) -0.0009(10) -0.0110(10)
O16 0.0172(12) 0.0124(13) 0.0193(12) 0.0001(10) 0.0000(10) -0.0056(10)
O29 0.0369(16) 0.0374(18) 0.0222(13) -0.0025(12) 0.0012(12) -0.0193(14)
O7 0.0084(10) 0.0138(12) 0.0171(11) -0.0017(9) 0.0013(9) -0.0038(9)
O10 0.0107(11) 0.0160(13) 0.0194(12) -0.0041(10) 0.0023(9) -0.0049(10)
O27 0.0197(12) 0.0186(14) 0.0190(12) -0.0067(10) 0.0039(10) -0.0077(11)
O22 0.0205(13) 0.0184(14) 0.0312(14) -0.0020(11) 0.0028(11) -0.0117(11)
O8 0.0135(11) 0.0113(12) 0.0133(11) 0.0012(9) 0.0019(9) -0.0042(9)
O6 0.0093(10) 0.0132(12) 0.0118(11) -0.0001(9) 0.0009(9) -0.0050(9)
O18 0.0135(11) 0.0157(13) 0.0204(12) -0.0024(10) 0.0019(10) -0.0048(10)
N4 0.0253(16) 0.0193(17) 0.0166(15) -0.0060(13) -0.0022(13) -0.0071(13)
O20 0.0182(12) 0.0217(15) 0.0374(15) -0.0068(12) 0.0077(11) -0.0120(11)
O13 0.0136(11) 0.0174(13) 0.0278(13) -0.0040(11) 0.0028(10) -0.0082(10)
O11 0.0127(11) 0.0130(12) 0.0162(11) 0.0033(9) -0.0022(9) -0.0048(10)
O21 0.0184(12) 0.0145(13) 0.0304(14) -0.0063(11) 0.0021(11) -0.0051(11)
O2 0.0101(10) 0.0114(12) 0.0123(11) -0.0025(9) 0.0035(9) -0.0059(9)
O5 0.0110(11) 0.0151(13) 0.0111(11) -0.0007(9) 0.0014(9) -0.0045(10)
O23 0.0138(11) 0.0160(13) 0.0228(12) -0.0055(10) 0.0012(10) -0.0047(10)
C2 0.0215(18) 0.0162(19) 0.0164(17) 0.0036(14) 0.0019(14) -0.0070(15)
C14 0.0157(16) 0.0143(18) 0.0187(17) -0.0018(14) 0.0024(14) -0.0070(14)
C13 0.0152(16) 0.0171(18) 0.0156(16) 0.0002(14) 0.0005(13) -0.0107(14)
C6 0.0144(16) 0.0205(19) 0.0165(17) 0.0019(14) 0.0007(14) -0.0084(15)
C5 0.0115(15) 0.0128(18) 0.0202(17) 0.0022(14) -0.0001(14) -0.0037(14)
C15 0.0201(17) 0.0173(19) 0.0181(17) -0.0030(14) 0.0034(14) -0.0099(15)
N2 0.0109(13) 0.0134(15) 0.0141(13) -0.0034(11) 0.0019(11) -0.0059(12)
C1 0.0167(16) 0.0149(18) 0.0111(15) -0.0001(13) -0.0006(13) -0.0054(14)
C4 0.0187(17) 0.0192(19) 0.0136(16) -0.0003(14) 0.0036(14) -0.0083(15)
C30 0.0220(18) 0.019(2) 0.0204(18) -0.0007(15) 0.0029(15) -0.0101(16)
C31 0.0257(19) 0.0158(19) 0.0251(19) 0.0023(15) 0.0045(16) -0.0085(16)
N1 0.044(2) 0.050(3) 0.0238(18) 0.0019(17) 0.0048(16) -0.024(2)
N3 0.0148(14) 0.0174(16) 0.0178(14) -0.0005(12) -0.0010(12) -0.0082(12)
C27 0.0226(19) 0.018(2) 0.029(2) 0.0044(16) -0.0036(16) -0.0092(16)
C33 0.0171(17) 0.022(2) 0.0238(19) -0.0034(15) 0.0005(15) -0.0071(15)
C3 0.0171(17) 0.0162(18) 0.0143(16) -0.0020(14) 0.0057(14) -0.0070(14)
C17 0.0162(16) 0.0149(18) 0.0138(16) -0.0004(13) -0.0019(13) -0.0077(14)
N5 0.0297(17) 0.0281(19) 0.0152(15) -0.0004(13) 0.0010(13) -0.0132(15)
C9 0.0122(16) 0.0116(17) 0.0168(16) -0.0015(13) 0.0020(13) -0.0026(13)
C28 0.030(2) 0.025(2) 0.036(2) 0.0089(18) -0.0028(18) -0.0140(18)
C16 0.033(2) 0.021(2) 0.0198(18) -0.0014(15) 0.0039(16) -0.0144(17)
C37 0.0160(17) 0.023(2) 0.0153(17) 0.0001(15) -0.0012(14) -0.0065(15)
C40 0.053(3) 0.037(3) 0.0173(19) -0.0044(18) 0.0026(19) -0.023(2)
C25 0.0147(16) 0.021(2) 0.0216(18) 0.0007(15) -0.0010(14) -0.0105(15)
O26 0.0319(15) 0.0285(16) 0.0170(12) 0.0016(11) 0.0031(11) -0.0150(13)
C32 0.031(2) 0.021(2) 0.027(2) 0.0097(16) -0.0043(17) -0.0107(17)
C10 0.0171(17) 0.021(2) 0.0194(18) -0.0021(15) 0.0036(14) -0.0084(15)
C26 0.0180(17) 0.020(2) 0.0253(19) 0.0002(15) -0.0006(15) -0.0087(15)
C21 0.0234(19) 0.033(2) 0.0217(18) -0.0017(16) -0.0009(15) -0.0218(18)
C29 0.0191(17) 0.0140(19) 0.0228(18) 0.0004(14) 0.0015(15) -0.0075(15)
C34 0.0203(18) 0.032(2) 0.028(2) -0.0034(17) 0.0024(16) -0.0143(17)
C38 0.039(2) 0.043(3) 0.0151(18) -0.0035(18) 0.0046(17) -0.013(2)
C42 0.036(2) 0.029(2) 0.025(2) 0.0047(17) 0.0019(17) -0.0133(19)
C18 0.0215(18) 0.0169(19) 0.0167(17) -0.0018(14) 0.0009(14) -0.0073(15)
C39 0.042(2) 0.024(2) 0.043(2) -0.0117(19) -0.011(2) -0.011(2)
C41 0.025(2) 0.032(2) 0.0188(18) -0.0021(17) 0.0047(16) -0.0141(18)
C8 0.029(2) 0.030(2) 0.0217(19) 0.0086(17) -0.0056(16) -0.0119(18)
C7 0.0213(18) 0.025(2) 0.0217(18) 0.0033(16) -0.0004(15) -0.0093(16)
C22 0.039(2) 0.026(2) 0.0191(18) 0.0009(16) -0.0024(17) -0.0177(19)
C19 0.031(2) 0.024(2) 0.025(2) -0.0052(17) -0.0027(17) -0.0088(18)
O25 0.0385(18) 0.058(2) 0.0495(19) 0.0192(16) -0.0068(15) -0.0231(17)
N6 0.0307(19) 0.038(2) 0.0344(19) 0.0042(17) 0.0013(16) -0.0082(17)
C20 0.059(3) 0.027(2) 0.021(2) -0.0074(18) 0.007(2) -0.021(2)
C23 0.053(3) 0.044(3) 0.024(2) -0.0028(19) -0.003(2) -0.031(2)
C35 0.031(2) 0.017(2) 0.027(2) 0.0032(16) 0.0007(17) -0.0067(17)
C12 0.077(4) 0.025(3) 0.036(2) -0.010(2) 0.030(2) -0.019(2)
C44 0.040(2) 0.035(3) 0.024(2) -0.0007(19) -0.0020(19) -0.007(2)
C11 0.024(2) 0.029(2) 0.026(2) 0.0046(17) 0.0122(17) -0.0021(17)
C36 0.033(2) 0.032(2) 0.031(2) -0.0050(18) 0.0075(18) -0.0129(19)
C24 0.086(4) 0.031(3) 0.029(2) 0.000(2) -0.020(2) -0.012(3)
C43 0.061(3) 0.034(3) 0.049(3) -0.003(2) -0.014(2) -0.020(2)
C45 0.041(3) 0.096(5) 0.122(5) 0.075(4) -0.035(3) -0.037(3)
O28 0.043(3) 0.104(5) 0.081(4) 0.061(3) -0.019(3) -0.037(3)

loop_
_atom_type_symbol
_atom_type_description
_atom_type_scat_dispersion_real
_atom_type_scat_dispersion_imag
_atom_type_scat_source
C C 0.0033 0.0016 'International Tables Vol C Tables 4.2.6.8 and 6.1.1.4'
H H 0.0000 0.0000 'International Tables Vol C Tables 4.2.6.8 and 6.1.1.4'
Cr Cr 0.3209 0.6236 'International Tables Vol C Tables 4.2.6.8 and 6.1.1.4'
Mo Mo -1.6832 0.6857 'International Tables Vol C Tables 4.2.6.8 and 6.1.1.4'
N N 0.0061 0.0033 'International Tables Vol C Tables 4.2.6.8 and 6.1.1.4'
O O 0.0106 0.0060 'International Tables Vol C Tables 4.2.6.8 and 6.1.1.4'

loop_
_geom_angle_atom_site_label_1
_geom_angle_atom_site_label_2
_geom_angle_atom_site_label_3
_geom_angle
_geom_angle_site_symmetry_1
_geom_angle_site_symmetry_3
O12 Mo1 O1 83.60(8) . .
O12 Mo1 O7 148.09(9) . .
O12 Mo1 O6 72.69(8) . .
O14 Mo1 O12 99.68(10) . .
O14 Mo1 O1 90.10(9) . .
O14 Mo1 O7 99.03(10) . .
O14 Mo1 O6 158.23(9) . .
O7 Mo1 O1 70.75(8) . .
O7 Mo1 O6 80.43(8) . .
O6 Mo1 O1 69.05(7) . .
O13 Mo1 O12 102.68(10) . .
O13 Mo1 O14 105.99(11) . .
O13 Mo1 O1 161.22(9) . .
O13 Mo1 O7 96.67(10) . .
O13 Mo1 O6 95.65(9) . .
O24 Mo6 O4 154.05(9) . .
O24 Mo6 O1 89.28(9) . .
O24 Mo6 O7 103.16(10) . .
O24 Mo6 O8 89.95(10) . .
O4 Mo6 O1 71.04(7) . .
O7 Mo6 O4 88.26(9) . .
O7 Mo6 O1 74.92(8) . .
O7 Mo6 O8 149.68(9) . .
O8 Mo6 O4 69.95(8) . .
O8 Mo6 O1 78.08(8) . .
O23 Mo6 O24 106.28(11) . .
O23 Mo6 O4 93.24(9) . .
O23 Mo6 O1 164.18(9) . .
O23 Mo6 O7 103.56(10) . .
O23 Mo6 O8 98.64(9) . .
O17 Mo3 O3 161.26(9) . .
O17 Mo3 O10 99.47(10) . .
O17 Mo3 O11 98.96(10) . .
O17 Mo3 O5 92.51(9) . .
O3 Mo3 O5 70.27(7) . .
O10 Mo3 O3 81.93(8) . .
O10 Mo3 O5 69.99(8) . .
O18 Mo3 O17 105.49(11) . .
O18 Mo3 O3 92.65(9) . .
O18 Mo3 O10 98.93(10) . .
O18 Mo3 O11 102.08(10) . .
O18 Mo3 O5 160.42(9) . .
O11 Mo3 O3 72.13(8) . .
O11 Mo3 O10 147.10(9) . .
O11 Mo3 O5 82.21(8) . .
O9 Mo4 O2 70.66(8) . .
O9 Mo4 O5 80.15(8) . .
O19 Mo4 O9 96.91(10) . .
O19 Mo4 O10 103.22(11) . .
O19 Mo4 O20 105.81(12) . .
O19 Mo4 O2 161.82(9) . .
O19 Mo4 O5 95.95(10) . .
O10 Mo4 O9 147.25(9) . .
O10 Mo4 O2 83.04(9) . .
O10 Mo4 O5 72.36(8) . .
O20 Mo4 O9 99.22(10) . .
O20 Mo4 O10 99.78(10) . .
O20 Mo4 O2 89.63(10) . .
O20 Mo4 O5 158.10(10) . .
O5 Mo4 O2 69.38(7) . .
O1 Cr1 O4 83.50(9) . .
O1 Cr1 O3 95.44(9) . .
O1 Cr1 O2 92.60(9) . .
O1 Cr1 O5 177.25(9) . .
O3 Cr1 O4 178.54(9) . .
O3 Cr1 O5 85.66(9) . .
O6 Cr1 O4 96.17(9) . .
O6 Cr1 O1 84.93(9) . .
O6 Cr1 O3 84.72(9) . .
O6 Cr1 O2 177.53(9) . .
O6 Cr1 O5 97.69(9) . .
O2 Cr1 O4 83.42(9) . .
O2 Cr1 O3 95.64(9) . .
O2 Cr1 O5 84.77(9) . .
O5 Cr1 O4 95.35(9) . .
O12 Mo2 O3 81.69(8) . .
O12 Mo2 O6 71.63(8) . .
O15 Mo2 O12 100.92(10) . .
O15 Mo2 O3 159.18(9) . .
O15 Mo2 O16 105.89(11) . .
O15 Mo2 O6 91.17(9) . .
O15 Mo2 O11 98.66(10) . .
O16 Mo2 O12 97.17(10) . .
O16 Mo2 O3 94.16(9) . .
O16 Mo2 O6 161.32(9) . .
O16 Mo2 O11 101.27(10) . .
O6 Mo2 O3 69.88(7) . .
O11 Mo2 O12 148.20(9) . .
O11 Mo2 O3 71.39(8) . .
O11 Mo2 O6 83.20(8) . .
O9 Mo5 O4 88.15(9) . .
O9 Mo5 O8 148.80(9) . .
O9 Mo5 O2 74.17(8) . .
O4 Mo5 O2 70.50(7) . .
O22 Mo5 O9 103.87(11) . .
O22 Mo5 O4 154.61(9) . .
O22 Mo5 O8 89.66(10) . .
O22 Mo5 O2 91.06(9) . .
O8 Mo5 O4 69.85(8) . .
O8 Mo5 O2 77.64(8) . .
O21 Mo5 O9 103.83(11) . .
O21 Mo5 O4 91.97(9) . .
O21 Mo5 O22 106.34(11) . .
O21 Mo5 O8 98.92(10) . .
O21 Mo5 O2 162.32(9) . .
Mo1 O12 Mo2 117.95(10) . .
Mo5 O9 Mo4 119.80(11) . .
Mo6 O4 Mo5 101.46(9) . .
Mo6 O4 H4 115.7 . .
Cr1 O4 Mo6 102.82(9) . .
Cr1 O4 Mo5 103.32(9) . .
Cr1 O4 H4 115.7 . .
Mo5 O4 H4 115.7 . .
Mo6 O1 Mo1 90.75(7) . .
Cr1 O1 Mo1 101.54(9) . .
Cr1 O1 Mo6 102.08(8) . .
C1 O1 Mo1 121.11(17) . .
C1 O1 Mo6 117.40(18) . .
C1 O1 Cr1 118.96(18) . .
Mo3 O3 Mo2 92.04(8) . .
Mo3 O3 H3 118.2 . .
Cr1 O3 Mo3 103.69(9) . .
Cr1 O3 Mo2 102.37(8) . .
Cr1 O3 H3 118.2 . .
Mo2 O3 H3 118.2 . .
H29C O29 H29D 106.3 . .
Mo6 O7 Mo1 119.06(10) . .
Mo4 O10 Mo3 120.97(11) . .
Mo5 O8 Mo6 112.84(9) . .
C2 O8 Mo6 120.57(18) . .
C2 O8 Mo5 119.63(18) . .
Mo1 O6 Mo2 91.61(7) . .
Mo1 O6 H6 117.9 . .
Cr1 O6 Mo1 104.40(9) . .
Cr1 O6 Mo2 102.99(9) . .
Cr1 O6 H6 117.9 . .
Mo2 O6 H6 117.9 . .
C37 N4 C38 121.3(3) . .
C37 N4 C39 120.8(3) . .
C39 N4 C38 117.8(3) . .
Mo3 O11 Mo2 118.11(11) . .
Cr1 O2 Mo4 101.98(9) . .
Cr1 O2 Mo5 102.25(8) . .
Mo5 O2 Mo4 90.89(7) . .
C3 O2 Mo4 120.46(17) . .
C3 O2 Cr1 118.20(17) . .
C3 O2 Mo5 118.33(18) . .
Mo3 O5 H5 118.9 . .
Mo4 O5 Mo3 91.38(7) . .
Mo4 O5 H5 118.9 . .
Cr1 O5 Mo3 100.35(8) . .
Cr1 O5 Mo4 103.70(9) . .
Cr1 O5 H5 118.9 . .
O8 C2 H2A 109.0 . .
O8 C2 H2B 109.0 . .
O8 C2 C4 113.1(3) . .
H2A C2 H2B 107.8 . .
C4 C2 H2A 109.0 . .
C4 C2 H2B 109.0 . .
H14A C14 H14B 108.2 . .
C13 C14 H14A 109.8 . .
C13 C14 H14B 109.8 . .
C13 C14 C15 109.4(3) . .
C15 C14 H14A 109.8 . .
C15 C14 H14B 109.8 . .
C14 C13 H13A 108.3 . .
C14 C13 H13B 108.3 . .
C14 C13 N2 115.8(3) . .
H13A C13 H13B 107.4 . .
N2 C13 H13A 108.3 . .
N2 C13 H13B 108.3 . .
H6A C6 H6B 108.3 . .
C5 C6 H6A 109.8 . .
C5 C6 H6B 109.8 . .
C5 C6 C7 109.3(3) . .
C7 C6 H6A 109.8 . .
C7 C6 H6B 109.8 . .
C6 C5 H5A 108.4 . .
C6 C5 H5B 108.4 . .
H5A C5 H5B 107.4 . .
N2 C5 C6 115.6(3) . .
N2 C5 H5A 108.4 . .
N2 C5 H5B 108.4 . .
C14 C15 H15A 109.3 . .
C14 C15 H15B 109.3 . .
H15A C15 H15B 107.9 . .
C16 C15 C14 111.8(3) . .
C16 C15 H15A 109.3 . .
C16 C15 H15B 109.3 . .
C5 N2 C13 108.8(2) . .
C17 N2 C13 110.7(2) . .
C17 N2 C5 108.6(2) . .
C9 N2 C13 108.4(2) . .
C9 N2 C5 111.6(2) . .
C9 N2 C17 108.7(2) . .
O1 C1 H1A 108.9 . .
O1 C1 H1B 108.9 . .
O1 C1 C4 113.3(2) . .
H1A C1 H1B 107.7 . .
C4 C1 H1A 108.9 . .
C4 C1 H1B 108.9 . .
C2 C4 C1 111.0(3) . .
C2 C4 N1 108.3(3) . .
C2 C4 C3 111.4(3) . .
C1 C4 N1 106.8(3) . .
C3 C4 C1 112.5(3) . .
C3 C4 N1 106.6(3) . .
H30A C30 H30B 108.0 . .
C31 C30 H30A 109.4 . .
C31 C30 H30B 109.4 . .
C29 C30 H30A 109.4 . .
C29 C30 H30B 109.4 . .
C29 C30 C31 111.0(3) . .
C30 C31 H31A 109.2 . .
C30 C31 H31B 109.2 . .
H31A C31 H31B 107.9 . .
C32 C31 C30 112.1(3) . .
C32 C31 H31A 109.2 . .
C32 C31 H31B 109.2 . .
C4 N1 H1C 110(2) . .
C4 N1 H1D 114(2) . .
H1C N1 H1D 105(3) . .
C33 N3 C25 107.4(2) . .
C33 N3 C21 108.6(3) . .
C33 N3 C29 111.6(2) . .
C21 N3 C25 111.0(2) . .
C21 N3 C29 109.2(3) . .
C29 N3 C25 109.0(2) . .
H27A C27 H27B 107.8 . .
C28 C27 H27A 109.1 . .
C28 C27 H27B 109.1 . .
C28 C27 C26 112.6(3) . .
C26 C27 H27A 109.1 . .
C26 C27 H27B 109.1 . .
N3 C33 H33A 108.3 . .
N3 C33 H33B 108.3 . .
N3 C33 C34 115.9(3) . .
H33A C33 H33B 107.4 . .
C34 C33 H33A 108.3 . .
C34 C33 H33B 108.3 . .
O2 C3 C4 112.7(2) . .
O2 C3 H3A 109.0 . .
O2 C3 H3B 109.0 . .
C4 C3 H3A 109.0 . .
C4 C3 H3B 109.0 . .
H3A C3 H3B 107.8 . .
N2 C17 H17A 108.4 . .
N2 C17 H17B 108.4 . .
H17A C17 H17B 107.4 . .
C18 C17 N2 115.6(3) . .
C18 C17 H17A 108.4 . .
C18 C17 H17B 108.4 . .
C42 N5 C40 117.7(3) . .
C41 N5 C40 120.7(3) . .
C41 N5 C42 121.6(3) . .
N2 C9 H9A 108.5 . .
N2 C9 H9B 108.5 . .
N2 C9 C10 114.9(3) . .
H9A C9 H9B 107.5 . .
C10 C9 H9A 108.5 . .
C10 C9 H9B 108.5 . .
C27 C28 H28A 109.5 . .
C27 C28 H28B 109.5 . .
C27 C28 H28C 109.5 . .
H28A C28 H28B 109.5 . .
H28A C28 H28C 109.5 . .
H28B C28 H28C 109.5 . .
C15 C16 H16A 109.5 . .
C15 C16 H16B 109.5 . .
C15 C16 H16C 109.5 . .
H16A C16 H16B 109.5 . .
H16A C16 H16C 109.5 . .
H16B C16 H16C 109.5 . .
O27 C37 N4 125.9(3) . .
O27 C37 H37 117.0 . .
N4 C37 H37 117.0 . .
N5 C40 H40A 109.5 . .
N5 C40 H40B 109.5 . .
N5 C40 H40C 109.5 . .
H40A C40 H40B 109.5 . .
H40A C40 H40C 109.5 . .
H40B C40 H40C 109.5 . .
N3 C25 H25A 108.2 . .
N3 C25 H25B 108.2 . .
H25A C25 H25B 107.4 . .
C26 C25 N3 116.3(3) . .
C26 C25 H25A 108.2 . .
C26 C25 H25B 108.2 . .
C31 C32 H32A 109.5 . .
C31 C32 H32B 109.5 . .
C31 C32 H32C 109.5 . .
H32A C32 H32B 109.5 . .
H32A C32 H32C 109.5 . .
H32B C32 H32C 109.5 . .
C9 C10 H10A 109.5 . .
C9 C10 H10B 109.5 . .
H10A C10 H10B 108.1 . .
C11 C10 C9 110.9(3) . .
C11 C10 H10A 109.5 . .
C11 C10 H10B 109.5 . .
C27 C26 H26A 109.7 . .
C27 C26 H26B 109.7 . .
C25 C26 C27 109.9(3) . .
C25 C26 H26A 109.7 . .
C25 C26 H26B 109.7 . .
H26A C26 H26B 108.2 . .
N3 C21 H21A 108.5 . .
N3 C21 H21B 108.5 . .
H21A C21 H21B 107.5 . .
C22 C21 N3 115.2(3) . .
C22 C21 H21A 108.5 . .
C22 C21 H21B 108.5 . .
C30 C29 N3 116.1(3) . .
C30 C29 H29A 108.3 . .
C30 C29 H29B 108.3 . .
N3 C29 H29A 108.3 . .
N3 C29 H29B 108.3 . .
H29A C29 H29B 107.4 . .
C33 C34 H34A 109.5 . .
C33 C34 H34B 109.5 . .
C33 C34 C35 110.5(3) . .
H34A C34 H34B 108.1 . .
C35 C34 H34A 109.5 . .
C35 C34 H34B 109.5 . .
N4 C38 H38A 109.5 . .
N4 C38 H38B 109.5 . .
N4 C38 H38C 109.5 . .
H38A C38 H38B 109.5 . .
H38A C38 H38C 109.5 . .
H38B C38 H38C 109.5 . .
N5 C42 H42A 109.5 . .
N5 C42 H42B 109.5 . .
N5 C42 H42C 109.5 . .
H42A C42 H42B 109.5 . .
H42A C42 H42C 109.5 . .
H42B C42 H42C 109.5 . .
C17 C18 H18A 109.8 . .
C17 C18 H18B 109.8 . .
C17 C18 C19 109.5(3) . .
H18A C18 H18B 108.2 . .
C19 C18 H18A 109.8 . .
C19 C18 H18B 109.8 . .
N4 C39 H39A 109.5 . .
N4 C39 H39B 109.5 . .
N4 C39 H39C 109.5 . .
H39A C39 H39B 109.5 . .
H39A C39 H39C 109.5 . .
H39B C39 H39C 109.5 . .
N5 C41 H41 117.4 . .
O26 C41 N5 125.2(3) . .
O26 C41 H41 117.4 . .
H8A C8 H8B 109.5 . .
H8A C8 H8C 109.5 . .
H8B C8 H8C 109.5 . .
C7 C8 H8A 109.5 . .
C7 C8 H8B 109.5 . .
C7 C8 H8C 109.5 . .
C6 C7 H7A 109.0 . .
C6 C7 H7B 109.0 . .
C8 C7 C6 112.9(3) . .
C8 C7 H7A 109.0 . .
C8 C7 H7B 109.0 . .
H7A C7 H7B 107.8 . .
C21 C22 H22A 109.5 . .
C21 C22 H22B 109.5 . .
C21 C22 C23 110.9(3) . .
H22A C22 H22B 108.1 . .
C23 C22 H22A 109.5 . .
C23 C22 H22B 109.5 . .
C18 C19 H19A 109.1 . .
C18 C19 H19B 109.1 . .
C18 C19 C20 112.7(3) . .
H19A C19 H19B 107.8 . .
C20 C19 H19A 109.1 . .
C20 C19 H19B 109.1 . .
C44 N6 C43 122.6(4) . .
C44 N6 C45 119.7(4) . .
C45 N6 C43 116.6(4) . .
C19 C20 H20A 109.5 . .
C19 C20 H20B 109.5 . .
C19 C20 H20C 109.5 . .
H20A C20 H20B 109.5 . .
H20A C20 H20C 109.5 . .
H20B C20 H20C 109.5 . .
C22 C23 H23A 109.1 . .
C22 C23 H23B 109.1 . .
H23A C23 H23B 107.8 . .
C24 C23 C22 112.7(4) . .
C24 C23 H23A 109.1 . .
C24 C23 H23B 109.1 . .
C34 C35 H35A 109.0 . .
C34 C35 H35B 109.0 . .
H35A C35 H35B 107.8 . .
C36 C35 C34 113.0(3) . .
C36 C35 H35A 109.0 . .
C36 C35 H35B 109.0 . .
H12A C12 H12B 109.5 . .
H12A C12 H12C 109.5 . .
H12B C12 H12C 109.5 . .
C11 C12 H12A 109.5 . .
C11 C12 H12B 109.5 . .
C11 C12 H12C 109.5 . .
O25 C44 N6 126.4(4) . .
O25 C44 H44 116.8 . .
N6 C44 H44 116.8 . .
C10 C11 H11A 108.9 . .
C10 C11 H11B 108.9 . .
C12 C11 C10 113.1(3) . .
C12 C11 H11A 108.9 . .
C12 C11 H11B 108.9 . .
H11A C11 H11B 107.8 . .
C35 C36 H36A 109.5 . .
C35 C36 H36B 109.5 . .
C35 C36 H36C 109.5 . .
H36A C36 H36B 109.5 . .
H36A C36 H36C 109.5 . .
H36B C36 H36C 109.5 . .
C23 C24 H24A 109.5 . .
C23 C24 H24B 109.5 . .
C23 C24 H24C 109.5 . .
H24A C24 H24B 109.5 . .
H24A C24 H24C 109.5 . .
H24B C24 H24C 109.5 . .
N6 C43 H43A 109.5 . .
N6 C43 H43B 109.5 . .
N6 C43 H43C 109.5 . .
H43A C43 H43B 109.5 . .
H43A C43 H43C 109.5 . .
H43B C43 H43C 109.5 . .
N6 C45 H45A 109.5 . .
N6 C45 H45B 109.5 . .
N6 C45 H45C 109.5 . .
H45A C45 H45B 109.5 . .
H45A C45 H45C 109.5 . .
H45B C45 H45C 109.5 . .
H28D O28 H28E 110.0 . .

loop_
_geom_bond_atom_site_label_1
_geom_bond_atom_site_label_2
_geom_bond_distance
_geom_bond_site_symmetry_2
Mo1 O12 1.900(2) .
Mo1 O14 1.709(2) .
Mo1 O1 2.375(2) .
Mo1 O7 1.989(2) .
Mo1 O6 2.296(2) .
Mo1 O13 1.698(2) .
Mo6 O24 1.710(2) .
Mo6 O4 2.241(2) .
Mo6 O1 2.288(2) .
Mo6 O7 1.861(2) .
Mo6 O8 2.095(2) .
Mo6 O23 1.698(2) .
Mo3 O17 1.706(2) .
Mo3 O3 2.285(2) .
Mo3 O10 1.952(2) .
Mo3 O18 1.703(2) .
Mo3 O11 1.929(2) .
Mo3 O5 2.373(2) .
Mo4 O9 1.989(2) .
Mo4 O19 1.697(2) .
Mo4 O10 1.897(2) .
Mo4 O20 1.707(2) .
Mo4 O2 2.364(2) .
Mo4 O5 2.308(2) .
Cr1 O4 1.990(2) .
Cr1 O1 1.962(2) .
Cr1 O3 1.968(2) .
Cr1 O6 1.960(2) .
Cr1 O2 1.968(2) .
Cr1 O5 1.977(2) .
Mo2 O12 1.951(2) .
Mo2 O3 2.316(2) .
Mo2 O15 1.704(2) .
Mo2 O16 1.706(2) .
Mo2 O6 2.306(2) .
Mo2 O11 1.931(2) .
Mo5 O9 1.857(2) .
Mo5 O4 2.256(2) .
Mo5 O22 1.705(2) .
Mo5 O8 2.084(2) .
Mo5 O21 1.699(2) .
Mo5 O2 2.306(2) .
O4 H4 0.9800 .
O1 C1 1.440(3) .
O3 H3 0.9800 .
O29 H29C 0.8589 .
O29 H29D 0.8593 .
O27 C37 1.233(4) .
O8 C2 1.450(4) .
O6 H6 0.9800 .
N4 C37 1.330(4) .
N4 C38 1.453(5) .
N4 C39 1.452(5) .
O2 C3 1.444(4) .
O5 H5 0.9800 .
C2 H2A 0.9700 .
C2 H2B 0.9700 .
C2 C4 1.528(5) .
C14 H14A 0.9700 .
C14 H14B 0.9700 .
C14 C13 1.516(5) .
C14 C15 1.523(4) .
C13 H13A 0.9700 .
C13 H13B 0.9700 .
C13 N2 1.523(4) .
C6 H6A 0.9700 .
C6 H6B 0.9700 .
C6 C5 1.522(4) .
C6 C7 1.527(5) .
C5 H5A 0.9700 .
C5 H5B 0.9700 .
C5 N2 1.518(4) .
C15 H15A 0.9700 .
C15 H15B 0.9700 .
C15 C16 1.521(5) .
N2 C17 1.517(4) .
N2 C9 1.517(4) .
C1 H1A 0.9700 .
C1 H1B 0.9700 .
C1 C4 1.537(4) .
C4 N1 1.541(4) .
C4 C3 1.530(5) .
C30 H30A 0.9700 .
C30 H30B 0.9700 .
C30 C31 1.517(5) .
C30 C29 1.513(5) .
C31 H31A 0.9700 .
C31 H31B 0.9700 .
C31 C32 1.505(5) .
N1 H1C 1.129(19) .
N1 H1D 1.15(5) .
N3 C33 1.511(4) .
N3 C25 1.525(4) .
N3 C21 1.517(4) .
N3 C29 1.521(4) .
C27 H27A 0.9700 .
C27 H27B 0.9700 .
C27 C28 1.513(5) .
C27 C26 1.528(4) .
C33 H33A 0.9700 .
C33 H33B 0.9700 .
C33 C34 1.517(4) .
C3 H3A 0.9700 .
C3 H3B 0.9700 .
C17 H17A 0.9700 .
C17 H17B 0.9700 .
C17 C18 1.515(4) .
N5 C40 1.463(4) .
N5 C42 1.460(5) .
N5 C41 1.325(4) .
C9 H9A 0.9700 .
C9 H9B 0.9700 .
C9 C10 1.524(4) .
C28 H28A 0.9600 .
C28 H28B 0.9600 .
C28 H28C 0.9600 .
C16 H16A 0.9600 .
C16 H16B 0.9600 .
C16 H16C 0.9600 .
C37 H37 0.9300 .
C40 H40A 0.9600 .
C40 H40B 0.9600 .
C40 H40C 0.9600 .
C25 H25A 0.9700 .
C25 H25B 0.9700 .
C25 C26 1.508(5) .
O26 C41 1.240(4) .
C32 H32A 0.9600 .
C32 H32B 0.9600 .
C32 H32C 0.9600 .
C10 H10A 0.9700 .
C10 H10B 0.9700 .
C10 C11 1.517(5) .
C26 H26A 0.9700 .
C26 H26B 0.9700 .
C21 H21A 0.9700 .
C21 H21B 0.9700 .
C21 C22 1.505(5) .
C29 H29A 0.9700 .
C29 H29B 0.9700 .
C34 H34A 0.9700 .
C34 H34B 0.9700 .
C34 C35 1.525(5) .
C38 H38A 0.9600 .
C38 H38B 0.9600 .
C38 H38C 0.9600 .
C42 H42A 0.9600 .
C42 H42B 0.9600 .
C42 H42C 0.9600 .
C18 H18A 0.9700 .
C18 H18B 0.9700 .
C18 C19 1.522(5) .
C39 H39A 0.9600 .
C39 H39B 0.9600 .
C39 H39C 0.9600 .
C41 H41 0.9300 .
C8 H8A 0.9600 .
C8 H8B 0.9600 .
C8 H8C 0.9600 .
C8 C7 1.524(5) .
C7 H7A 0.9700 .
C7 H7B 0.9700 .
C22 H22A 0.9700 .
C22 H22B 0.9700 .
C22 C23 1.522(5) .
C19 H19A 0.9700 .
C19 H19B 0.9700 .
C19 C20 1.525(5) .
O25 C44 1.250(5) .
N6 C44 1.324(5) .
N6 C43 1.449(5) .
N6 C45 1.431(6) .
C20 H20A 0.9600 .
C20 H20B 0.9600 .
C20 H20C 0.9600 .
C23 H23A 0.9700 .
C23 H23B 0.9700 .
C23 C24 1.494(6) .
C35 H35A 0.9700 .
C35 H35B 0.9700 .
C35 C36 1.515(5) .
C12 H12A 0.9600 .
C12 H12B 0.9600 .
C12 H12C 0.9600 .
C12 C11 1.512(6) .
C44 H44 0.9300 .
C11 H11A 0.9700 .
C11 H11B 0.9700 .
C36 H36A 0.9600 .
C36 H36B 0.9600 .
C36 H36C 0.9600 .
C24 H24A 0.9600 .
C24 H24B 0.9600 .
C24 H24C 0.9600 .
C43 H43A 0.9600 .
C43 H43B 0.9600 .
C43 H43C 0.9600 .
C45 H45A 0.9600 .
C45 H45B 0.9600 .
C45 H45C 0.9600 .
O28 H28D 0.8488 .
O28 H28E 0.8487 .

loop_
_geom_torsion_atom_site_label_1
_geom_torsion_atom_site_label_2
_geom_torsion_atom_site_label_3
_geom_torsion_atom_site_label_4
_geom_torsion
_geom_torsion_site_symmetry_1
_geom_torsion_site_symmetry_2
_geom_torsion_site_symmetry_3
_geom_torsion_site_symmetry_4
Mo1 O1 C1 C4 176.1(2) . . . .
Mo6 O1 C1 C4 66.8(3) . . . .
Mo6 O8 C2 C4 -73.2(3) . . . .
Mo4 O2 C3 C4 -174.68(19) . . . .
Cr1 O1 C1 C4 -57.0(3) . . . .
Cr1 O2 C3 C4 59.3(3) . . . .
Mo5 O8 C2 C4 75.5(3) . . . .
Mo5 O2 C3 C4 -65.0(3) . . . .
O12 Mo1 O1 Mo6 -174.20(8) . . . .
O12 Mo1 O1 Cr1 -71.71(10) . . . .
O12 Mo1 O1 C1 62.8(2) . . . .
O12 Mo1 O7 Mo6 57.5(2) . . . .
O12 Mo1 O6 Cr1 87.48(10) . . . .
O12 Mo1 O6 Mo2 -16.36(7) . . . .
O12 Mo2 O3 Mo3 179.36(8) . . . .
O12 Mo2 O3 Cr1 74.86(10) . . . .
O12 Mo2 O6 Mo1 16.03(7) . . . .
O12 Mo2 O6 Cr1 -89.15(10) . . . .
O12 Mo2 O11 Mo3 -56.0(2) . . . .
O24 Mo6 O4 Cr1 -48.1(2) . . . .
O24 Mo6 O4 Mo5 58.6(2) . . . .
O24 Mo6 O1 Mo1 -89.75(9) . . . .
O24 Mo6 O1 Cr1 168.29(10) . . . .
O24 Mo6 O1 C1 36.3(2) . . . .
O24 Mo6 O7 Mo1 66.20(14) . . . .
O24 Mo6 O8 Mo5 176.65(12) . . . .
O24 Mo6 O8 C2 -32.7(2) . . . .
O17 Mo3 O3 Cr1 23.0(3) . . . .
O17 Mo3 O3 Mo2 -80.3(3) . . . .
O17 Mo3 O10 Mo4 -68.19(14) . . . .
O17 Mo3 O11 Mo2 -174.34(12) . . . .
O17 Mo3 O5 Mo4 84.50(9) . . . .
O17 Mo3 O5 Cr1 -171.31(10) . . . .
O9 Mo4 O10 Mo3 -55.6(2) . . . .
O9 Mo4 O2 Cr1 -89.40(10) . . . .
O9 Mo4 O2 Mo5 13.32(7) . . . .
O9 Mo4 O2 C3 137.4(2) . . . .
O9 Mo4 O5 Mo3 176.85(9) . . . .
O9 Mo4 O5 Cr1 75.85(10) . . . .
O9 Mo5 O4 Mo6 -174.93(9) . . . .
O9 Mo5 O4 Cr1 -68.63(10) . . . .
O9 Mo5 O8 Mo6 67.76(19) . . . .
O9 Mo5 O8 C2 -83.2(3) . . . .
O9 Mo5 O2 Mo4 -14.01(8) . . . .
O9 Mo5 O2 Cr1 88.45(10) . . . .
O9 Mo5 O2 C3 -139.8(2) . . . .
O14 Mo1 O12 Mo2 -178.85(11) . . . .
O14 Mo1 O1 Mo6 86.07(9) . . . .
O14 Mo1 O1 Cr1 -171.44(10) . . . .
O14 Mo1 O1 C1 -37.0(2) . . . .
O14 Mo1 O7 Mo6 -67.80(14) . . . .
O14 Mo1 O6 Cr1 15.3(3) . . . .
O14 Mo1 O6 Mo2 -88.6(3) . . . .
O4 Mo6 O1 Mo1 107.48(8) . . . .
O4 Mo6 O1 Cr1 5.52(8) . . . .
O4 Mo6 O1 C1 -126.4(2) . . . .
O4 Mo6 O7 Mo1 -90.25(12) . . . .
O4 Mo6 O8 Mo5 -20.12(9) . . . .
O4 Mo6 O8 C2 130.6(2) . . . .
O4 Cr1 O1 Mo1 -99.20(9) . . . .
O4 Cr1 O1 Mo6 -5.92(8) . . . .
O4 Cr1 O1 C1 125.1(2) . . . .
O4 Cr1 O3 Mo3 135(3) . . . .
O4 Cr1 O3 Mo2 -129(3) . . . .
O4 Cr1 O6 Mo1 85.37(9) . . . .
O4 Cr1 O6 Mo2 -179.52(8) . . . .
O4 Cr1 O2 Mo4 99.24(9) . . . .
O4 Cr1 O2 Mo5 5.67(9) . . . .
O4 Cr1 O2 C3 -126.2(2) . . . .
O4 Cr1 O5 Mo3 179.81(8) . . . .
O4 Cr1 O5 Mo4 -86.19(9) . . . .
O4 Mo5 O9 Mo4 89.61(12) . . . .
O4 Mo5 O8 Mo6 20.00(9) . . . .
O4 Mo5 O8 C2 -131.0(2) . . . .
O4 Mo5 O2 Mo4 -107.73(8) . . . .
O4 Mo5 O2 Cr1 -5.27(8) . . . .
O4 Mo5 O2 C3 126.5(2) . . . .
O1 Mo1 O12 Mo2 92.14(11) . . . .
O1 Mo1 O7 Mo6 19.12(11) . . . .
O1 Mo1 O6 Cr1 -2.20(8) . . . .
O1 Mo1 O6 Mo2 -106.04(8) . . . .
O1 Mo6 O4 Cr1 -5.46(8) . . . .
O1 Mo6 O4 Mo5 101.23(9) . . . .
O1 Mo6 O7 Mo1 -19.42(11) . . . .
O1 Mo6 O8 Mo5 -94.08(11) . . . .
O1 Mo6 O8 C2 56.6(2) . . . .
O1 Cr1 O4 Mo6 6.06(8) . . . .
O1 Cr1 O4 Mo5 -99.21(9) . . . .
O1 Cr1 O3 Mo3 178.78(8) . . . .
O1 Cr1 O3 Mo2 -86.00(9) . . . .
O1 Cr1 O6 Mo1 2.49(9) . . . .
O1 Cr1 O6 Mo2 97.60(9) . . . .
O1 Cr1 O2 Mo4 -177.62(8) . . . .
O1 Cr1 O2 Mo5 88.81(9) . . . .
O1 Cr1 O2 C3 -43.1(2) . . . .
O1 Cr1 O5 Mo3 -115.0(18) . . . .
O1 Cr1 O5 Mo4 -21.0(19) . . . .
O1 C1 C4 C2 -62.1(4) . . . .
O1 C1 C4 N1 180.0(3) . . . .
O1 C1 C4 C3 63.4(3) . . . .
O3 Mo3 O10 Mo4 92.90(13) . . . .
O3 Mo3 O11 Mo2 22.63(11) . . . .
O3 Mo3 O5 Mo4 -103.06(8) . . . .
O3 Mo3 O5 Cr1 1.13(7) . . . .
O3 Cr1 O4 Mo6 50(3) . . . .
O3 Cr1 O4 Mo5 -56(3) . . . .
O3 Cr1 O1 Mo1 81.81(9) . . . .
O3 Cr1 O1 Mo6 175.09(8) . . . .
O3 Cr1 O1 C1 -53.9(2) . . . .
O3 Cr1 O6 Mo1 -93.47(9) . . . .
O3 Cr1 O6 Mo2 1.63(9) . . . .
O3 Cr1 O2 Mo4 -81.88(9) . . . .
O3 Cr1 O2 Mo5 -175.46(9) . . . .
O3 Cr1 O2 C3 52.7(2) . . . .
O3 Cr1 O5 Mo3 -1.24(8) . . . .
O3 Cr1 O5 Mo4 92.76(9) . . . .
O3 Mo2 O12 Mo1 -93.65(11) . . . .
O3 Mo2 O6 Mo1 103.70(8) . . . .
O3 Mo2 O6 Cr1 -1.47(8) . . . .
O3 Mo2 O11 Mo3 -22.42(10) . . . .
O19 Mo4 O9 Mo5 174.40(13) . . . .
O19 Mo4 O10 Mo3 70.78(15) . . . .
O19 Mo4 O2 Cr1 -40.7(4) . . . .
O19 Mo4 O2 Mo5 62.0(3) . . . .
O19 Mo4 O2 C3 -174.0(3) . . . .
O19 Mo4 O5 Mo3 -87.14(10) . . . .
O19 Mo4 O5 Cr1 171.86(11) . . . .
O15 Mo2 O12 Mo1 65.40(13) . . . .
O15 Mo2 O3 Mo3 80.5(3) . . . .
O15 Mo2 O3 Cr1 -24.0(3) . . . .
O15 Mo2 O6 Mo1 -85.09(9) . . . .
O15 Mo2 O6 Cr1 169.73(10) . . . .
O15 Mo2 O11 Mo3 176.43(13) . . . .
O16 Mo2 O12 Mo1 173.17(11) . . . .
O16 Mo2 O3 Mo3 -83.99(9) . . . .
O16 Mo2 O3 Cr1 171.51(10) . . . .
O16 Mo2 O6 Mo1 71.1(3) . . . .
O16 Mo2 O6 Cr1 -34.0(3) . . . .
O16 Mo2 O11 Mo3 68.21(14) . . . .
O7 Mo1 O12 Mo2 56.0(2) . . . .
O7 Mo1 O1 Mo6 -13.47(8) . . . .
O7 Mo1 O1 Cr1 89.02(10) . . . .
O7 Mo1 O1 C1 -136.5(2) . . . .
O7 Mo1 O6 Cr1 -75.13(10) . . . .
O7 Mo1 O6 Mo2 -178.98(8) . . . .
O7 Mo6 O4 Cr1 69.19(10) . . . .
O7 Mo6 O4 Mo5 175.88(9) . . . .
O7 Mo6 O1 Mo1 14.09(8) . . . .
O7 Mo6 O1 Cr1 -87.88(10) . . . .
O7 Mo6 O1 C1 140.2(2) . . . .
O7 Mo6 O8 Mo5 -66.7(2) . . . .
O7 Mo6 O8 C2 84.0(3) . . . .
O10 Mo3 O3 Cr1 -72.71(9) . . . .
O10 Mo3 O3 Mo2 -175.97(8) . . . .
O10 Mo3 O11 Mo2 62.3(2) . . . .
O10 Mo3 O5 Mo4 -14.67(8) . . . .
O10 Mo3 O5 Cr1 89.53(10) . . . .
O10 Mo4 O9 Mo5 -57.7(2) . . . .
O10 Mo4 O2 Cr1 70.79(9) . . . .
O10 Mo4 O2 Mo5 173.51(8) . . . .
O10 Mo4 O2 C3 -62.5(2) . . . .
O10 Mo4 O5 Mo3 14.88(8) . . . .
O10 Mo4 O5 Cr1 -86.12(11) . . . .
O22 Mo5 O9 Mo4 -67.76(14) . . . .
O22 Mo5 O4 Mo6 -55.5(3) . . . .
O22 Mo5 O4 Cr1 50.8(3) . . . .
O22 Mo5 O8 Mo6 -175.32(12) . . . .
O22 Mo5 O8 C2 33.7(2) . . . .
O22 Mo5 O2 Mo4 90.10(10) . . . .
O22 Mo5 O2 Cr1 -167.43(11) . . . .
O22 Mo5 O2 C3 -35.7(2) . . . .
O8 Mo6 O4 Cr1 -89.30(10) . . . .
O8 Mo6 O4 Mo5 17.39(8) . . . .
O8 Mo6 O1 Mo1 -179.85(8) . . . .
O8 Mo6 O1 Cr1 78.19(9) . . . .
O8 Mo6 O1 C1 -53.78(19) . . . .
O8 Mo6 O7 Mo1 -47.2(2) . . . .
O8 Mo5 O9 Mo4 45.5(2) . . . .
O8 Mo5 O4 Mo6 -17.49(8) . . . .
O8 Mo5 O4 Cr1 88.80(10) . . . .
O8 Mo5 O2 Mo4 179.52(8) . . . .
O8 Mo5 O2 Cr1 -78.02(9) . . . .
O8 Mo5 O2 C3 53.77(19) . . . .
O8 C2 C4 C1 62.4(4) . . . .
O8 C2 C4 N1 179.3(3) . . . .
O8 C2 C4 C3 -63.8(3) . . . .
O6 Mo1 O12 Mo2 22.14(10) . . . .
O6 Mo1 O1 Mo6 -100.32(8) . . . .
O6 Mo1 O1 Cr1 2.17(8) . . . .
O6 Mo1 O1 C1 136.6(2) . . . .
O6 Mo1 O7 Mo6 90.14(12) . . . .
O6 Cr1 O4 Mo6 -78.10(9) . . . .
O6 Cr1 O4 Mo5 176.63(9) . . . .
O6 Cr1 O1 Mo1 -2.38(8) . . . .
O6 Cr1 O1 Mo6 90.90(9) . . . .
O6 Cr1 O1 C1 -138.1(2) . . . .
O6 Cr1 O3 Mo3 -96.85(9) . . . .
O6 Cr1 O3 Mo2 -1.62(9) . . . .
O6 Cr1 O2 Mo4 180(100) . . . .
O6 Cr1 O2 Mo5 86(2) . . . .
O6 Cr1 O2 C3 -46(2) . . . .
O6 Cr1 O5 Mo3 82.83(9) . . . .
O6 Cr1 O5 Mo4 176.83(9) . . . .
O6 Mo2 O12 Mo1 -22.18(10) . . . .
O6 Mo2 O3 Mo3 105.96(8) . . . .
O6 Mo2 O3 Cr1 1.46(8) . . . .
O6 Mo2 O11 Mo3 -93.42(12) . . . .
O18 Mo3 O3 Cr1 -171.35(10) . . . .
O18 Mo3 O3 Mo2 85.38(9) . . . .
O18 Mo3 O10 Mo4 -175.66(13) . . . .
O18 Mo3 O11 Mo2 -66.26(14) . . . .
O18 Mo3 O5 Mo4 -72.6(3) . . . .
O18 Mo3 O5 Cr1 31.6(3) . . . .
O20 Mo4 O9 Mo5 67.08(14) . . . .
O20 Mo4 O10 Mo3 179.72(14) . . . .
O20 Mo4 O2 Cr1 170.69(11) . . . .
O20 Mo4 O2 Mo5 -86.58(9) . . . .
O20 Mo4 O2 C3 37.4(2) . . . .
O20 Mo4 O5 Mo3 86.6(3) . . . .
O20 Mo4 O5 Cr1 -14.4(3) . . . .
O13 Mo1 O12 Mo2 -69.90(13) . . . .
O13 Mo1 O1 Mo6 -63.3(3) . . . .
O13 Mo1 O1 Cr1 39.2(3) . . . .
O13 Mo1 O1 C1 173.6(3) . . . .
O13 Mo1 O7 Mo6 -175.22(13) . . . .
O13 Mo1 O6 Cr1 -170.97(10) . . . .
O13 Mo1 O6 Mo2 85.18(9) . . . .
O11 Mo3 O3 Cr1 86.81(10) . . . .
O11 Mo3 O3 Mo2 -16.45(8) . . . .
O11 Mo3 O10 Mo4 55.1(2) . . . .
O11 Mo3 O5 Mo4 -176.79(9) . . . .
O11 Mo3 O5 Cr1 -72.60(9) . . . .
O11 Mo2 O12 Mo1 -61.6(2) . . . .
O11 Mo2 O3 Mo3 16.51(8) . . . .
O11 Mo2 O3 Cr1 -87.99(10) . . . .
O11 Mo2 O6 Mo1 176.33(8) . . . .
O11 Mo2 O6 Cr1 71.15(10) . . . .
O21 Mo5 O9 Mo4 -178.82(12) . . . .
O21 Mo5 O4 Mo6 81.29(11) . . . .
O21 Mo5 O4 Cr1 -172.41(11) . . . .
O21 Mo5 O8 Mo6 -68.83(12) . . . .
O21 Mo5 O8 C2 140.2(2) . . . .
O21 Mo5 O2 Mo4 -99.9(3) . . . .
O21 Mo5 O2 Cr1 2.5(4) . . . .
O21 Mo5 O2 C3 134.3(3) . . . .
O2 Mo4 O9 Mo5 -19.26(10) . . . .
O2 Mo4 O10 Mo3 -91.87(13) . . . .
O2 Mo4 O5 Mo3 103.95(8) . . . .
O2 Mo4 O5 Cr1 2.94(8) . . . .
O2 Cr1 O4 Mo6 99.45(9) . . . .
O2 Cr1 O4 Mo5 -5.82(9) . . . .
O2 Cr1 O1 Mo1 177.73(8) . . . .
O2 Cr1 O1 Mo6 -88.99(9) . . . .
O2 Cr1 O1 C1 42.0(2) . . . .
O2 Cr1 O3 Mo3 85.61(9) . . . .
O2 Cr1 O3 Mo2 -179.17(9) . . . .
O2 Cr1 O6 Mo1 5(2) . . . .
O2 Cr1 O6 Mo2 100(2) . . . .
O2 Cr1 O5 Mo3 -97.32(9) . . . .
O2 Cr1 O5 Mo4 -3.32(9) . . . .
O2 Mo5 O9 Mo4 19.36(10) . . . .
O2 Mo5 O4 Mo6 -101.07(9) . . . .
O2 Mo5 O4 Cr1 5.23(8) . . . .
O2 Mo5 O8 Mo6 93.52(10) . . . .
O2 Mo5 O8 C2 -57.5(2) . . . .
O5 Mo3 O3 Cr1 -1.15(8) . . . .
O5 Mo3 O3 Mo2 -104.41(8) . . . .
O5 Mo3 O10 Mo4 21.04(11) . . . .
O5 Mo3 O11 Mo2 94.34(12) . . . .
O5 Mo4 O9 Mo5 -90.73(12) . . . .
O5 Mo4 O10 Mo3 -21.35(11) . . . .
O5 Mo4 O2 Cr1 -2.93(8) . . . .
O5 Mo4 O2 Mo5 99.79(8) . . . .
O5 Mo4 O2 C3 -136.2(2) . . . .
O5 Cr1 O4 Mo6 -176.46(8) . . . .
O5 Cr1 O4 Mo5 78.28(9) . . . .
O5 Cr1 O1 Mo1 -164.6(18) . . . .
O5 Cr1 O1 Mo6 -71.3(18) . . . .
O5 Cr1 O1 C1 59.7(19) . . . .
O5 Cr1 O3 Mo3 1.31(9) . . . .
O5 Cr1 O3 Mo2 96.53(9) . . . .
O5 Cr1 O6 Mo1 -178.35(9) . . . .
O5 Cr1 O6 Mo2 -83.25(9) . . . .
O5 Cr1 O2 Mo4 3.22(8) . . . .
O5 Cr1 O2 Mo5 -90.35(9) . . . .
O5 Cr1 O2 C3 137.8(2) . . . .
O23 Mo6 O4 Cr1 172.68(10) . . . .
O23 Mo6 O4 Mo5 -80.63(10) . . . .
O23 Mo6 O1 Mo1 100.6(3) . . . .
O23 Mo6 O1 Cr1 -1.3(4) . . . .
O23 Mo6 O1 C1 -133.3(3) . . . .
O23 Mo6 O7 Mo1 176.84(12) . . . .
O23 Mo6 O8 Mo5 70.19(12) . . . .
O23 Mo6 O8 C2 -139.1(2) . . . .
C2 C4 C3 O2 60.7(3) . . . .
C14 C13 N2 C5 -171.8(3) . . . .
C14 C13 N2 C17 -52.6(3) . . . .
C14 C13 N2 C9 66.6(3) . . . .
C13 C14 C15 C16 -178.2(3) . . . .
C13 N2 C17 C18 -54.2(4) . . . .
C13 N2 C9 C10 168.8(3) . . . .
C6 C5 N2 C13 -62.4(3) . . . .
C6 C5 N2 C17 177.0(2) . . . .
C6 C5 N2 C9 57.2(3) . . . .
C5 C6 C7 C8 -176.4(3) . . . .
C5 N2 C17 C18 65.2(3) . . . .
C5 N2 C9 C10 49.0(3) . . . .
C15 C14 C13 N2 -178.7(2) . . . .
N2 C17 C18 C19 174.5(3) . . . .
N2 C9 C10 C11 173.8(3) . . . .
C1 C4 C3 O2 -64.6(3) . . . .
C31 C30 C29 N3 178.9(3) . . . .
N1 C4 C3 O2 178.6(3) . . . .
N3 C33 C34 C35 157.5(3) . . . .
N3 C25 C26 C27 176.7(3) . . . .
N3 C21 C22 C23 -175.6(3) . . . .
C33 N3 C25 C26 -69.1(3) . . . .
C33 N3 C21 C22 175.8(3) . . . .
C33 N3 C29 C30 -46.6(4) . . . .
C33 C34 C35 C36 165.5(3) . . . .
C17 N2 C9 C10 -70.8(3) . . . .
C17 C18 C19 C20 -176.3(3) . . . .
C9 N2 C17 C18 -173.2(3) . . . .
C9 C10 C11 C12 66.7(4) . . . .
C28 C27 C26 C25 172.4(3) . . . .
C40 N5 C41 O26 0.1(6) . . . .
C25 N3 C33 C34 178.3(3) . . . .
C25 N3 C21 C22 57.9(4) . . . .
C25 N3 C29 C30 71.9(3) . . . .
C21 N3 C33 C34 58.2(4) . . . .
C21 N3 C25 C26 49.4(4) . . . .
C21 N3 C29 C30 -166.6(3) . . . .
C21 C22 C23 C24 -178.9(3) . . . .
C29 C30 C31 C32 -177.4(3) . . . .
C29 N3 C33 C34 -62.3(4) . . . .
C29 N3 C25 C26 169.8(3) . . . .
C29 N3 C21 C22 -62.3(4) . . . .
C38 N4 C37 O27 1.5(6) . . . .
C42 N5 C41 O26 178.0(3) . . . .
C39 N4 C37 O27 179.9(3) . . . .
C7 C6 C5 N2 -171.2(3) . . . .
C43 N6 C44 O25 170.3(4) . . . .
C45 N6 C44 O25 2.3(7) . . . .
